data_2236503
loop_
_publ_author_name
'Kakizawa, Taeko'

_publ_section_title
;
 Octacarbonyldi-\m~2~-hydrido-[\m~3~-(1,3,5-trimethylphenyl)phosphinidene](triphenylphosphane)-<i>triangulo</i>-triruthenium
;
_journal_coeditor_code NC2293
_journal_issue 10
_journal_name_full 'Acta Crystallographica Section E'
_journal_page_first m1293
_journal_paper_doi 10.1107/S1600536812039499
_journal_volume 68
_journal_year 2012
_chemical_formula_iupac '[Ru3 (C9 H11 P) H2 (C18 H15 P) (C O)8]'
_chemical_formula_moiety 'C35 H28 O8 P2 Ru3'
_chemical_formula_sum 'C35 H28 O8 P2 Ru3'
_chemical_formula_weight 941.72
_chemical_name_systematic
;
Octacarbonyldi-\m~2~-hydrido-[\m~3~-(1,3,5-
trimethylphenyl)phosphinidene](triphenylphosphane)-<i>triangulo</i>-
triruthenium
;
_space_group_IT_number 2
_symmetry_cell_setting triclinic
_symmetry_space_group_name_Hall '-P 1'
_symmetry_space_group_name_H-M 'P -1'
_atom_sites_solution_hydrogens geom
_atom_sites_solution_primary direct
_atom_sites_solution_secondary difmap
_audit_creation_method SHELXL-97
_cell_angle_alpha 100.224(2)
_cell_angle_beta 94.6231(17)
_cell_angle_gamma 95.0167(13)
_cell_formula_units_Z 2
_cell_length_a 11.5954(5)
_cell_length_b 12.0870(7)
_cell_length_c 13.43040(10)
_cell_measurement_reflns_used 17157
_cell_measurement_temperature 150(2)
_cell_measurement_theta_max 27.48
_cell_measurement_theta_min 1.55
_cell_volume 1836.44(13)
_computing_cell_refinement 'PROCESS-AUTO (Rigaku, 1998)'
_computing_data_collection 'PROCESS-AUTO (Rigaku, 1998)'
_computing_data_reduction 'TEXSAN (Molecular Structure Corporation & Rigaku, 2000)'
_computing_molecular_graphics 'ORTEP-3 for Windows (Farrugia, 1997)'
_computing_publication_material 'SHELXL97 (Sheldrick, 2008)'
_computing_structure_refinement 'SHELXL97 (Sheldrick, 2008)'
_computing_structure_solution 'SHELXS97 (Sheldrick, 2008)'
_diffrn_ambient_temperature 150(2)
_diffrn_measured_fraction_theta_full 0.986
_diffrn_measured_fraction_theta_max 0.986
_diffrn_measurement_device_type 'Rigaku R-AXIS RAPID imaging plate'
_diffrn_measurement_method \w
_diffrn_radiation_monochromator graphite
_diffrn_radiation_source 'rotation-anode X-ray tube'
_diffrn_radiation_type MoK\a
_diffrn_radiation_wavelength 0.71069
_diffrn_reflns_av_R_equivalents 0.0347
_diffrn_reflns_av_sigmaI/netI 0.0274
_diffrn_reflns_limit_h_max 15
_diffrn_reflns_limit_h_min -15
_diffrn_reflns_limit_k_max 15
_diffrn_reflns_limit_k_min -15
_diffrn_reflns_limit_l_max 17
_diffrn_reflns_limit_l_min -17
_diffrn_reflns_number 17157
_diffrn_reflns_theta_full 27.48
_diffrn_reflns_theta_max 27.48
_diffrn_reflns_theta_min 1.55
_exptl_absorpt_coefficient_mu 1.353
_exptl_absorpt_correction_T_max 0.9605
_exptl_absorpt_correction_T_min 0.6871
_exptl_absorpt_correction_type integration
_exptl_absorpt_process_details '(NUMABS; Higashi, 1999)'
_exptl_crystal_colour yellow
_exptl_crystal_density_diffrn 1.703
_exptl_crystal_density_method 'not measured'
_exptl_crystal_description platelet
_exptl_crystal_F_000 928
_exptl_crystal_size_max 0.30
_exptl_crystal_size_mid 0.30
_exptl_crystal_size_min 0.03
_refine_diff_density_max 0.739
_refine_diff_density_min -1.788
_refine_ls_extinction_method none
_refine_ls_goodness_of_fit_ref 1.228
_refine_ls_hydrogen_treatment mixed
_refine_ls_matrix_type full
_refine_ls_number_parameters 444
_refine_ls_number_reflns 8304
_refine_ls_number_restraints 0
_refine_ls_restrained_S_all 1.228
_refine_ls_R_factor_all 0.0356
_refine_ls_R_factor_gt 0.0302
_refine_ls_shift/su_max 0.001
_refine_ls_shift/su_mean 0.000
_refine_ls_structure_factor_coef Fsqd
_refine_ls_weighting_details 'calc w=1/[\s^2^(Fo^2^)+(0.0542P)^2^+4.2474P] where P=(Fo^2^+2Fc^2^)/3'
_refine_ls_weighting_scheme calc
_refine_ls_wR_factor_gt 0.0922
_refine_ls_wR_factor_ref 0.1180
_reflns_number_gt 7671
_reflns_number_total 8304
_reflns_threshold_expression I>2sigma(I)
_cod_data_source_file nc2293.cif
_cod_data_source_block I
_cod_database_code 2236503
_cod_database_fobs_code 2236503

loop_
_symmetry_equiv_pos_as_xyz
'x, y, z'
'-x, -y, -z'

loop_
_atom_site_type_symbol
_atom_site_label
_atom_site_fract_x
_atom_site_fract_y
_atom_site_fract_z
_atom_site_U_iso_or_equiv
_atom_site_adp_type
_atom_site_calc_flag
_atom_site_refinement_flags
_atom_site_occupancy
_atom_site_symmetry_multiplicity
Ru Ru1 0.77644(2) -0.14550(2) 0.79228(2) 0.02048(9) Uani d . 1 1
Ru Ru2 0.59156(3) -0.33293(3) 0.77256(2) 0.02512(9) Uani d . 1 1
H H1 0.630(5) -0.189(5) 0.822(4) 0.043(14) Uiso d . 1 1
Ru Ru3 0.69300(3) -0.29398(2) 0.59681(2) 0.02434(9) Uani d . 1 1
H H2 0.716(4) -0.161(4) 0.664(4) 0.033(12) Uiso d . 1 1
P P1 0.78483(8) -0.33959(8) 0.74261(7) 0.02228(18) Uani d . 1 1
P P2 0.70618(8) 0.03502(8) 0.79537(7) 0.02088(18) Uani d . 1 1
C C1 0.8183(3) -0.1288(3) 0.9340(3) 0.0269(7) Uani d . 1 1
C C2 0.9265(4) -0.0988(3) 0.7631(3) 0.0306(8) Uani d . 1 1
C C3 0.4408(4) -0.2860(4) 0.7289(3) 0.0320(8) Uani d . 1 1
C C4 0.5779(4) -0.3404(4) 0.9132(3) 0.0373(9) Uani d . 1 1
C C5 0.5459(4) -0.4889(4) 0.7237(4) 0.0399(10) Uani d . 1 1
C C6 0.5554(4) -0.2355(4) 0.5397(3) 0.0333(9) Uani d . 1 1
C C7 0.6632(4) -0.4441(4) 0.5244(3) 0.0388(10) Uani d . 1 1
C C8 0.8053(4) -0.2472(3) 0.5106(3) 0.0312(8) Uani d . 1 1
C C9 0.8942(3) -0.4344(3) 0.7652(3) 0.0252(7) Uani d . 1 1
C C10 0.8906(4) -0.4926(3) 0.8485(3) 0.0309(8) Uani d . 1 1
C C11 0.9668(4) -0.5748(4) 0.8567(3) 0.0383(10) Uani d . 1 1
H H3 0.9637 -0.6136 0.9121 0.046 Uiso calc R 1 1
C C12 1.0461(5) -0.6016(4) 0.7874(3) 0.0436(12) Uani d . 1 1
C C13 1.0541(4) -0.5387(4) 0.7105(3) 0.0365(10) Uani d . 1 1
H H4 1.1113 -0.5533 0.6645 0.044 Uiso calc R 1 1
C C14 0.9812(4) -0.4547(3) 0.6983(3) 0.0287(8) Uani d . 1 1
C C15 0.8073(4) -0.4711(4) 0.9287(3) 0.0388(10) Uani d . 1 1
H H5 0.7298 -0.5082 0.9015 0.058 Uiso calc R 1 1
H H6 0.8035 -0.3895 0.9485 0.058 Uiso calc R 1 1
H H7 0.8345 -0.5016 0.9883 0.058 Uiso calc R 1 1
C C16 1.1215(7) -0.6964(6) 0.7961(4) 0.070(2) Uani d . 1 1
H H8 1.1234 -0.7125 0.8652 0.105 Uiso calc R 1 1
H H9 1.2006 -0.6737 0.7815 0.105 Uiso calc R 1 1
H H10 1.0891 -0.7643 0.7473 0.105 Uiso calc R 1 1
C C17 1.0015(4) -0.3878(4) 0.6151(4) 0.0399(10) Uani d . 1 1
H H11 1.0771 -0.4012 0.5900 0.060 Uiso calc R 1 1
H H12 1.0008 -0.3071 0.6422 0.060 Uiso calc R 1 1
H H13 0.9398 -0.4118 0.5591 0.060 Uiso calc R 1 1
C C18 0.5479(3) 0.0334(3) 0.7800(3) 0.0245(7) Uani d . 1 1
C C19 0.4915(4) 0.0726(5) 0.7008(4) 0.0465(12) Uani d . 1 1
H H14 0.5344 0.0993 0.6509 0.056 Uiso calc R 1 1
C C20 0.3700(5) 0.0723(7) 0.6947(5) 0.069(2) Uani d . 1 1
H H15 0.3306 0.0990 0.6403 0.082 Uiso calc R 1 1
C C21 0.3075(4) 0.0338(5) 0.7670(5) 0.0525(13) Uani d . 1 1
H H16 0.2255 0.0356 0.7631 0.063 Uiso calc R 1 1
C C22 0.3638(4) -0.0074(4) 0.8449(4) 0.0392(10) Uani d . 1 1
H H17 0.3205 -0.0349 0.8941 0.047 Uiso calc R 1 1
C C23 0.4834(4) -0.0085(4) 0.8511(3) 0.0315(8) Uani d . 1 1
H H18 0.5218 -0.0380 0.9043 0.038 Uiso calc R 1 1
C C24 0.7488(3) 0.1366(3) 0.9136(3) 0.0232(7) Uani d . 1 1
C C25 0.6732(4) 0.2097(3) 0.9588(3) 0.0291(8) Uani d . 1 1
H H19 0.5957 0.2066 0.9288 0.035 Uiso calc R 1 1
C C26 0.7109(4) 0.2871(4) 1.0476(3) 0.0328(9) Uani d . 1 1
H H20 0.6588 0.3362 1.0782 0.039 Uiso calc R 1 1
C C27 0.8236(4) 0.2928(4) 1.0915(3) 0.0347(9) Uani d . 1 1
H H21 0.8484 0.3448 1.1529 0.042 Uiso calc R 1 1
C C28 0.9002(4) 0.2232(4) 1.0466(3) 0.0343(9) Uani d . 1 1
H H22 0.9783 0.2286 1.0759 0.041 Uiso calc R 1 1
C C29 0.8631(4) 0.1449(3) 0.9579(3) 0.0300(8) Uani d . 1 1
H H23 0.9160 0.0967 0.9273 0.036 Uiso calc R 1 1
C C30 0.7549(3) 0.1124(3) 0.6979(3) 0.0267(7) Uani d . 1 1
C C31 0.7476(5) 0.2290(4) 0.7098(3) 0.0388(10) Uani d . 1 1
H H24 0.7217 0.2689 0.7700 0.047 Uiso calc R 1 1
C C32 0.7785(5) 0.2863(4) 0.6328(4) 0.0466(12) Uani d . 1 1
H H25 0.7731 0.3653 0.6408 0.056 Uiso calc R 1 1
C C33 0.8165(5) 0.2301(5) 0.5459(4) 0.0471(12) Uani d . 1 1
H H26 0.8354 0.2698 0.4934 0.056 Uiso calc R 1 1
C C34 0.8274(6) 0.1174(5) 0.5346(4) 0.0604(16) Uani d . 1 1
H H27 0.8553 0.0788 0.4748 0.072 Uiso calc R 1 1
C C35 0.7975(5) 0.0585(4) 0.6113(4) 0.0491(13) Uani d . 1 1
H H28 0.8067 -0.0198 0.6035 0.059 Uiso calc R 1 1
O O1 0.8423(3) -0.1182(3) 1.0195(2) 0.0401(7) Uani d . 1 1
O O2 1.0180(3) -0.0709(3) 0.7446(3) 0.0548(10) Uani d . 1 1
O O3 0.3513(3) -0.2646(3) 0.7010(3) 0.0446(8) Uani d . 1 1
O O4 0.5720(3) -0.3418(4) 0.9975(3) 0.0570(10) Uani d . 1 1
O O5 0.5191(4) -0.5828(3) 0.6956(3) 0.0588(10) Uani d . 1 1
O O6 0.4761(3) -0.2000(3) 0.5072(3) 0.0483(9) Uani d . 1 1
O O7 0.6459(4) -0.5347(3) 0.4812(3) 0.0559(10) Uani d . 1 1
O O8 0.8706(3) -0.2151(3) 0.4616(3) 0.0486(8) Uani d . 1 1

loop_
_atom_site_aniso_label
_atom_site_aniso_U_11
_atom_site_aniso_U_22
_atom_site_aniso_U_33
_atom_site_aniso_U_12
_atom_site_aniso_U_13
_atom_site_aniso_U_23
Ru1 0.02143(15) 0.02131(15) 0.01840(14) 0.00346(11) 0.00047(10) 0.00297(10)
Ru2 0.02299(16) 0.02734(16) 0.02496(16) 0.00086(12) 0.00005(11) 0.00655(11)
Ru3 0.02974(17) 0.02460(16) 0.01801(14) 0.00426(12) -0.00216(11) 0.00352(11)
P1 0.0253(5) 0.0222(4) 0.0197(4) 0.0046(3) 0.0004(3) 0.0047(3)
P2 0.0216(4) 0.0220(4) 0.0188(4) 0.0031(3) 0.0011(3) 0.0035(3)
C1 0.0270(18) 0.0274(18) 0.0261(18) 0.0083(14) 0.0008(14) 0.0028(14)
C2 0.030(2) 0.0299(19) 0.0289(19) 0.0016(16) 0.0012(15) -0.0014(15)
C3 0.030(2) 0.035(2) 0.0291(19) -0.0013(16) 0.0006(16) 0.0037(16)
C4 0.030(2) 0.050(3) 0.036(2) 0.0110(19) 0.0062(17) 0.0142(19)
C5 0.038(2) 0.043(3) 0.040(2) 0.0051(19) 0.0022(19) 0.0110(19)
C6 0.040(2) 0.033(2) 0.0247(18) 0.0009(17) -0.0045(16) 0.0056(16)
C7 0.051(3) 0.039(2) 0.027(2) 0.012(2) -0.0044(18) 0.0065(17)
C8 0.041(2) 0.031(2) 0.0216(17) 0.0076(17) 0.0027(16) 0.0046(15)
C9 0.0301(19) 0.0206(16) 0.0244(17) 0.0054(14) -0.0020(14) 0.0034(13)
C10 0.042(2) 0.0249(18) 0.0246(18) 0.0067(16) -0.0060(16) 0.0032(14)
C11 0.054(3) 0.032(2) 0.030(2) 0.0129(19) -0.0071(19) 0.0073(17)
C12 0.064(3) 0.036(2) 0.031(2) 0.026(2) -0.006(2) -0.0003(17)
C13 0.044(2) 0.037(2) 0.0274(19) 0.0190(19) 0.0018(17) -0.0020(16)
C14 0.037(2) 0.0245(18) 0.0236(17) 0.0073(15) -0.0010(15) 0.0002(14)
C15 0.045(3) 0.048(3) 0.029(2) 0.010(2) 0.0042(18) 0.0197(19)
C16 0.113(6) 0.066(4) 0.041(3) 0.064(4) 0.008(3) 0.012(3)
C17 0.048(3) 0.040(2) 0.040(2) 0.021(2) 0.019(2) 0.0162(19)
C18 0.0194(16) 0.0239(17) 0.0281(18) -0.0018(13) -0.0012(13) 0.0028(14)
C19 0.025(2) 0.072(3) 0.049(3) -0.003(2) -0.0046(19) 0.033(3)
C20 0.029(3) 0.110(5) 0.077(4) 0.002(3) -0.012(3) 0.056(4)
C21 0.021(2) 0.066(3) 0.073(4) 0.001(2) 0.001(2) 0.024(3)
C22 0.034(2) 0.034(2) 0.053(3) 0.0044(17) 0.018(2) 0.0102(19)
C23 0.029(2) 0.032(2) 0.035(2) 0.0086(16) 0.0071(16) 0.0093(16)
C24 0.0261(18) 0.0209(16) 0.0208(16) 0.0001(13) -0.0009(13) 0.0014(13)
C25 0.0280(19) 0.0314(19) 0.0278(18) 0.0081(15) 0.0026(15) 0.0029(15)
C26 0.030(2) 0.035(2) 0.0297(19) 0.0040(16) 0.0047(16) -0.0042(16)
C27 0.043(2) 0.033(2) 0.0244(18) 0.0028(18) -0.0016(16) -0.0029(15)
C28 0.032(2) 0.031(2) 0.035(2) 0.0014(16) -0.0101(17) -0.0008(16)
C29 0.031(2) 0.0296(19) 0.0283(19) 0.0087(16) -0.0010(15) 0.0005(15)
C30 0.0261(18) 0.0313(19) 0.0236(17) 0.0028(15) 0.0017(14) 0.0083(14)
C31 0.056(3) 0.032(2) 0.028(2) 0.0008(19) 0.0010(19) 0.0073(16)
C32 0.064(3) 0.033(2) 0.041(3) -0.011(2) -0.006(2) 0.0131(19)
C33 0.052(3) 0.049(3) 0.043(3) -0.010(2) 0.007(2) 0.024(2)
C34 0.092(5) 0.050(3) 0.045(3) 0.003(3) 0.035(3) 0.014(2)
C35 0.075(4) 0.036(2) 0.043(3) 0.008(2) 0.030(3) 0.012(2)
O1 0.0461(18) 0.0520(19) 0.0218(14) 0.0159(15) -0.0035(12) 0.0036(13)
O2 0.0340(18) 0.058(2) 0.072(3) -0.0023(16) 0.0197(17) 0.0072(19)
O3 0.0323(17) 0.058(2) 0.0420(18) 0.0115(15) -0.0036(14) 0.0047(15)
O4 0.051(2) 0.094(3) 0.0355(18) 0.025(2) 0.0134(16) 0.0244(19)
O5 0.067(3) 0.0280(18) 0.074(3) -0.0083(17) -0.001(2) 0.0006(17)
O6 0.0413(19) 0.062(2) 0.0462(19) 0.0120(16) -0.0067(15) 0.0231(17)
O7 0.085(3) 0.0313(18) 0.0424(19) 0.0049(18) -0.0144(19) -0.0064(14)
O8 0.059(2) 0.053(2) 0.0390(18) 0.0099(17) 0.0203(16) 0.0140(16)

loop_
_atom_type_symbol
_atom_type_description
_atom_type_scat_dispersion_real
_atom_type_scat_dispersion_imag
_atom_type_scat_source
C C 0.0033 0.0016 'International Tables Vol C Tables 4.2.6.8 and 6.1.1.4'
H H 0.0000 0.0000 'International Tables Vol C Tables 4.2.6.8 and 6.1.1.4'
O O 0.0106 0.0060 'International Tables Vol C Tables 4.2.6.8 and 6.1.1.4'
P P 0.1023 0.0942 'International Tables Vol C Tables 4.2.6.8 and 6.1.1.4'
Ru Ru -1.2594 0.8363 'International Tables Vol C Tables 4.2.6.8 and 6.1.1.4'

loop_
_geom_angle_atom_site_label_1
_geom_angle_atom_site_label_2
_geom_angle_atom_site_label_3
_geom_angle
_geom_angle_publ_flag
C2 Ru1 C1 94.36(18) ?
C2 Ru1 P1 97.08(13) ?
C1 Ru1 P1 100.02(12) ?
C2 Ru1 P2 94.85(13) ?
C1 Ru1 P2 97.22(11) ?
P1 Ru1 P2 158.17(3) y
C2 Ru1 Ru2 146.84(12) ?
C1 Ru1 Ru2 97.77(13) ?
P1 Ru1 Ru2 50.46(3) y
P2 Ru1 Ru2 113.94(3) y
C2 Ru1 Ru3 99.08(12) ?
C1 Ru1 Ru3 148.99(12) ?
P1 Ru1 Ru3 50.77(2) y
P2 Ru1 Ru3 109.25(2) y
Ru2 Ru1 Ru3 57.162(10) y
C2 Ru1 H1 179.1(18) ?
C1 Ru1 H1 85.1(17) ?
P1 Ru1 H1 83.7(17) ?
P2 Ru1 H1 84.6(17) ?
Ru2 Ru1 H1 34.0(17) ?
Ru3 Ru1 H1 81.7(17) ?
C2 Ru1 H2 93.6(16) ?
C1 Ru1 H2 171.7(16) ?
P1 Ru1 H2 81.5(16) ?
P2 Ru1 H2 79.6(16) ?
Ru2 Ru1 H2 76.8(16) ?
Ru3 Ru1 H2 30.9(16) ?
H1 Ru1 H2 87(2) ?
C5 Ru2 C4 95.1(2) ?
C5 Ru2 C3 94.16(19) ?
C4 Ru2 C3 102.67(18) ?
C5 Ru2 P1 95.85(15) ?
C4 Ru2 P1 108.53(13) ?
C3 Ru2 P1 146.14(13) ?
C5 Ru2 Ru3 95.59(15) ?
C4 Ru2 Ru3 159.50(14) ?
C3 Ru2 Ru3 93.97(13) ?
P1 Ru2 Ru3 52.91(2) y
C5 Ru2 Ru1 146.41(15) ?
C4 Ru2 Ru1 100.92(15) ?
C3 Ru2 Ru1 110.60(13) ?
P1 Ru2 Ru1 51.09(2) y
Ru3 Ru2 Ru1 61.476(10) y
C5 Ru2 H1 177.5(18) ?
C4 Ru2 H1 82.7(18) ?
C3 Ru2 H1 85.2(18) ?
P1 Ru2 H1 86.0(18) ?
Ru3 Ru2 H1 86.9(18) ?
Ru1 Ru2 H1 35.7(18) ?
C7 Ru3 C8 95.2(2) ?
C7 Ru3 C6 97.59(19) ?
C8 Ru3 C6 99.74(18) ?
C7 Ru3 P1 95.81(13) ?
C8 Ru3 P1 110.90(12) ?
C6 Ru3 P1 145.14(13) ?
C7 Ru3 Ru2 96.28(15) ?
C8 Ru3 Ru2 160.67(12) ?
C6 Ru3 Ru2 94.07(13) ?
P1 Ru3 Ru2 52.45(3) y
C7 Ru3 Ru1 146.42(13) ?
C8 Ru3 Ru1 101.19(12) ?
C6 Ru3 Ru1 108.09(12) ?
P1 Ru3 Ru1 50.97(2) y
Ru2 Ru3 Ru1 61.362(10) y
C7 Ru3 H2 178.1(17) ?
C8 Ru3 H2 86.7(17) ?
C6 Ru3 H2 81.8(17) ?
P1 Ru3 H2 83.7(17) ?
Ru2 Ru3 H2 82.0(17) ?
Ru1 Ru3 H2 32.9(17) ?
C9 P1 Ru2 134.38(14) ?
C9 P1 Ru3 133.92(13) ?
Ru2 P1 Ru3 74.63(3) y
C9 P1 Ru1 133.56(13) ?
Ru2 P1 Ru1 78.45(3) y
Ru3 P1 Ru1 78.26(3) y
C18 P2 C24 103.24(17) ?
C18 P2 C30 103.62(17) ?
C24 P2 C30 102.91(18) ?
C18 P2 Ru1 115.27(12) ?
C24 P2 Ru1 114.53(12) ?
C30 P2 Ru1 115.62(13) ?
O1 C1 Ru1 179.2(4) ?
O2 C2 Ru1 179.5(4) ?
O3 C3 Ru2 176.3(4) ?
O4 C4 Ru2 177.9(5) ?
O5 C5 Ru2 179.1(5) ?
O6 C6 Ru3 179.0(4) ?
O7 C7 Ru3 179.5(5) ?
O8 C8 Ru3 177.0(4) ?
C14 C9 C10 118.9(4) ?
C14 C9 P1 120.6(3) ?
C10 C9 P1 120.5(3) ?
C11 C10 C9 119.0(4) ?
C11 C10 C15 117.7(4) ?
C9 C10 C15 123.3(4) ?
C12 C11 C10 122.6(4) ?
C12 C11 H3 118.7 ?
C10 C11 H3 118.7 ?
C11 C12 C13 117.7(4) ?
C11 C12 C16 120.4(5) ?
C13 C12 C16 121.9(5) ?
C12 C13 C14 122.7(4) ?
C12 C13 H4 118.7 ?
C14 C13 H4 118.7 ?
C13 C14 C9 118.9(4) ?
C13 C14 C17 118.1(4) ?
C9 C14 C17 123.0(4) ?
C10 C15 H5 109.5 ?
C10 C15 H6 109.5 ?
H5 C15 H6 109.5 ?
C10 C15 H7 109.5 ?
H5 C15 H7 109.5 ?
H6 C15 H7 109.5 ?
C12 C16 H8 109.5 ?
C12 C16 H9 109.5 ?
H8 C16 H9 109.5 ?
C12 C16 H10 109.5 ?
H8 C16 H10 109.5 ?
H9 C16 H10 109.5 ?
C14 C17 H11 109.5 ?
C14 C17 H12 109.5 ?
H11 C17 H12 109.5 ?
C14 C17 H13 109.5 ?
H11 C17 H13 109.5 ?
H12 C17 H13 109.5 ?
C19 C18 C23 119.7(4) ?
C19 C18 P2 121.8(3) ?
C23 C18 P2 118.5(3) ?
C18 C19 C20 119.2(5) ?
C18 C19 H14 120.4 ?
C20 C19 H14 120.4 ?
C21 C20 C19 120.6(5) ?
C21 C20 H15 119.7 ?
C19 C20 H15 119.7 ?
C20 C21 C22 120.0(4) ?
C20 C21 H16 120.0 ?
C22 C21 H16 120.0 ?
C21 C22 C23 119.9(4) ?
C21 C22 H17 120.1 ?
C23 C22 H17 120.1 ?
C22 C23 C18 120.6(4) ?
C22 C23 H18 119.7 ?
C18 C23 H18 119.7 ?
C25 C24 C29 118.6(3) ?
C25 C24 P2 122.7(3) ?
C29 C24 P2 118.6(3) ?
C26 C25 C24 120.3(4) ?
C26 C25 H19 119.8 ?
C24 C25 H19 119.8 ?
C27 C26 C25 120.4(4) ?
C27 C26 H20 119.8 ?
C25 C26 H20 119.8 ?
C28 C27 C26 120.1(4) ?
C28 C27 H21 119.9 ?
C26 C27 H21 119.9 ?
C27 C28 C29 120.0(4) ?
C27 C28 H22 120.0 ?
C29 C28 H22 120.0 ?
C28 C29 C24 120.6(4) ?
C28 C29 H23 119.7 ?
C24 C29 H23 119.7 ?
C35 C30 C31 118.3(4) ?
C35 C30 P2 121.8(3) ?
C31 C30 P2 120.0(3) ?
C32 C31 C30 119.8(4) ?
C32 C31 H24 120.1 ?
C30 C31 H24 120.1 ?
C33 C32 C31 120.8(5) ?
C33 C32 H25 119.6 ?
C31 C32 H25 119.6 ?
C34 C33 C32 120.1(4) ?
C34 C33 H26 120.0 ?
C32 C33 H26 120.0 ?
C33 C34 C35 119.9(5) ?
C33 C34 H27 120.0 ?
C35 C34 H27 120.0 ?
C30 C35 C34 121.1(5) ?
C30 C35 H28 119.5 ?
C34 C35 H28 119.5 ?

loop_
_geom_bond_atom_site_label_1
_geom_bond_atom_site_label_2
_geom_bond_distance
_geom_bond_publ_flag
Ru1 C2 1.875(4) ?
Ru1 C1 1.897(4) ?
Ru1 P1 2.3351(10) y
Ru1 P2 2.3896(9) y
Ru1 Ru2 2.9400(4) y
Ru1 Ru3 2.9432(4) y
Ru1 H1 1.83(5) ?
Ru1 H2 1.78(5) ?
Ru2 C5 1.896(5) ?
Ru2 C4 1.925(4) ?
Ru2 C3 1.962(4) ?
Ru2 P1 2.3143(10) y
Ru2 Ru3 2.8146(4) y
Ru2 H1 1.75(5) ?
Ru3 C7 1.889(5) ?
Ru3 C8 1.925(4) ?
Ru3 C6 1.956(4) ?
Ru3 P1 2.3285(9) y
Ru3 H2 1.68(5) ?
P1 C9 1.825(4) y
P2 C18 1.828(4) y
P2 C24 1.830(4) y
P2 C30 1.835(4) y
C1 O1 1.141(5) ?
C2 O2 1.145(6) ?
C3 O3 1.141(5) ?
C4 O4 1.143(6) ?
C5 O5 1.138(6) ?
C6 O6 1.137(5) ?
C7 O7 1.136(6) ?
C8 O8 1.130(5) ?
C9 C14 1.414(6) ?
C9 C10 1.423(5) ?
C10 C11 1.399(6) ?
C10 C15 1.508(6) ?
C11 C12 1.378(7) ?
C11 H3 0.9500 ?
C12 C13 1.391(7) ?
C12 C16 1.516(6) ?
C13 C14 1.399(6) ?
C13 H4 0.9500 ?
C14 C17 1.513(6) ?
C15 H5 0.9800 ?
C15 H6 0.9800 ?
C15 H7 0.9800 ?
C16 H8 0.9800 ?
C16 H9 0.9800 ?
C16 H10 0.9800 ?
C17 H11 0.9800 ?
C17 H12 0.9800 ?
C17 H13 0.9800 ?
C18 C19 1.381(6) ?
C18 C23 1.396(6) ?
C19 C20 1.404(7) ?
C19 H14 0.9500 ?
C20 C21 1.378(8) ?
C20 H15 0.9500 ?
C21 C22 1.378(7) ?
C21 H16 0.9500 ?
C22 C23 1.384(6) ?
C22 H17 0.9500 ?
C23 H18 0.9500 ?
C24 C25 1.395(5) ?
C24 C29 1.396(5) ?
C25 C26 1.392(6) ?
C25 H19 0.9500 ?
C26 C27 1.380(6) ?
C26 H20 0.9500 ?
C27 C28 1.377(6) ?
C27 H21 0.9500 ?
C28 C29 1.396(5) ?
C28 H22 0.9500 ?
C29 H23 0.9500 ?
C30 C35 1.379(6) ?
C30 C31 1.401(6) ?
C31 C32 1.395(6) ?
C31 H24 0.9500 ?
C32 C33 1.368(8) ?
C32 H25 0.9500 ?
C33 C34 1.362(8) ?
C33 H26 0.9500 ?
C34 C35 1.400(7) ?
C34 H27 0.9500 ?
C35 H28 0.9500 ?
